data_7159649
loop_
_publ_author_name
'Kami&#x144;ska, Karolina'
'Iwan, Dominika'
'Trojnar, Jakub'
'Daszkiewicz, Marek'
'Rode, Joanna E.'
'Wojaczy&#x144;ski, Jacek'
'Wojaczy&#x144;ska, El&#x17c;bieta'

_publ_section_title
;
 Rearrangement of thiazolidine derivatives - a synthesis of a chiral fused
 oxathiane-&#x3b3;-lactam bicyclic system.
;
_journal_issue 46
_journal_name_full 'Organic &amp; biomolecular chemistry'
_journal_page_first 9182
_journal_page_last 9191
_journal_paper_doi 10.1039/d3ob01454a
_journal_volume 21
_journal_year 2023
_chemical_absolute_configuration syn
_chemical_formula_moiety 'C14 H17 N O2 S'
_chemical_formula_sum 'C14 H17 N O2 S'
_chemical_formula_weight 263.34
_space_group_crystal_system monoclinic
_space_group_IT_number 4
_space_group_name_Hall 'P 2yb'
_space_group_name_H-M_alt 'P 1 21 1'
_atom_sites_solution_hydrogens geom
_audit_block_doi 10.5517/ccdc.csd.cc2c6fgh
_audit_creation_method SHELXL-2018/3
_audit_update_record
;
2022-06-21 deposited with the CCDC.	2023-11-06 downloaded from the CCDC.
;
_cell_angle_alpha 90
_cell_angle_beta 100.631(5)
_cell_angle_gamma 90
_cell_formula_units_Z 2
_cell_length_a 5.6555(3)
_cell_length_b 8.2434(3)
_cell_length_c 14.8956(7)
_cell_measurement_reflns_used 3726
_cell_measurement_temperature 295(2)
_cell_measurement_theta_max 27.5650
_cell_measurement_theta_min 3.6630
_cell_volume 682.52(6)
_computing_cell_refinement 'CrysAlisPro 1.171.41.93a (Rigaku OD, 2020)'
_computing_data_collection 'CrysAlisPro 1.171.39.46 (Rigaku OD, 2018)'
_computing_data_reduction 'CrysAlisPro 1.171.41.93a (Rigaku OD, 2020)'
_computing_structure_refinement 'SHELXL-2018/3 (Sheldrick, 2018)'
_computing_structure_solution 'SHELXS-2018/3 (Sheldrick, 2018)'
_diffrn_ambient_temperature 295(2)
_diffrn_detector_area_resol_mean 10.6249
_diffrn_measured_fraction_theta_full 0.999
_diffrn_measured_fraction_theta_max 0.907
_diffrn_measurement_device_type 'Xcalibur, Atlas'
_diffrn_measurement_method '\w scans'
_diffrn_radiation_type MoK\a
_diffrn_radiation_wavelength 0.71073
_diffrn_reflns_av_R_equivalents 0.0231
_diffrn_reflns_av_unetI/netI 0.0354
_diffrn_reflns_Laue_measured_fraction_full 0.999
_diffrn_reflns_Laue_measured_fraction_max 0.907
_diffrn_reflns_limit_h_max 7
_diffrn_reflns_limit_h_min -6
_diffrn_reflns_limit_k_max 11
_diffrn_reflns_limit_k_min -10
_diffrn_reflns_limit_l_max 20
_diffrn_reflns_limit_l_min -20
_diffrn_reflns_number 8211
_diffrn_reflns_point_group_measured_fraction_full 1.000
_diffrn_reflns_point_group_measured_fraction_max 0.864
_diffrn_reflns_theta_full 25.242
_diffrn_reflns_theta_max 29.389
_diffrn_reflns_theta_min 2.783
_diffrn_source 'fine-focus sealed X-ray tube'
_exptl_absorpt_coefficient_mu 0.231
_exptl_absorpt_correction_T_max 0.990
_exptl_absorpt_correction_T_min 0.903
_exptl_absorpt_correction_type gaussian
_exptl_absorpt_process_details
;
CrysAlisPro 1.171.41.93a (Rigaku Oxford Diffraction, 2020)
Numerical absorption correction based on gaussian integration over
a multifaceted crystal model
Empirical absorption correction using spherical harmonics,
implemented in SCALE3 ABSPACK scaling algorithm.
;
_exptl_crystal_colour colourless
_exptl_crystal_density_diffrn 1.281
_exptl_crystal_description plate
_exptl_crystal_F_000 280
_exptl_crystal_size_max 0.537
_exptl_crystal_size_mid 0.324
_exptl_crystal_size_min 0.043
_refine_diff_density_max 0.145
_refine_diff_density_min -0.209
_refine_diff_density_rms 0.043
_refine_ls_abs_structure_details
;
 Flack x determined using 985 quotients [(I+)-(I-)]/[(I+)+(I-)]
 (Parsons, Flack and Wagner, Acta Cryst. B69 (2013) 249-259).
;
_refine_ls_abs_structure_Flack 0.06(3)
_refine_ls_extinction_method none
_refine_ls_goodness_of_fit_ref 1.056
_refine_ls_hydrogen_treatment constr
_refine_ls_matrix_type full
_refine_ls_number_parameters 165
_refine_ls_number_reflns 3249
_refine_ls_number_restraints 1
_refine_ls_restrained_S_all 1.056
_refine_ls_R_factor_all 0.0565
_refine_ls_R_factor_gt 0.0390
_refine_ls_shift/su_max <0.001
_refine_ls_shift/su_mean <0.001
_refine_ls_structure_factor_coef Fsqd
_refine_ls_weighting_details 'w=1/[\s^2^(Fo^2^)+(0.0417P)^2^+0.0247P] where P=(Fo^2^+2Fc^2^)/3'
_refine_ls_weighting_scheme calc
_refine_ls_wR_factor_gt 0.0798
_refine_ls_wR_factor_ref 0.0888
_reflns_Friedel_coverage 0.788
_reflns_Friedel_fraction_full 1.000
_reflns_Friedel_fraction_max 0.815
_reflns_number_gt 2608
_reflns_number_total 3249
_reflns_threshold_expression 'I > 2\s(I)'
_cod_data_source_file d3ob01454a2.cif
_cod_data_source_block EWKK21017-2kr1absref
_cod_depositor_comments 'Adding full bibliography for 7159641--7159650.cif.'
_cod_original_sg_symbol_H-M 'P 21'
_cod_database_code 7159649
_shelx_shelxl_version_number 2018/3
_shelx_space_group_comment
;
The symmetry employed for this shelxl refinement is uniquely defined
by the following loop, which should always be used as a source of
symmetry information in preference to the above space-group names.
They are only intended as comments.
;
_oxdiff_exptl_absorpt_empirical_full_min 0.842
_oxdiff_exptl_absorpt_empirical_full_max 1.083
_oxdiff_exptl_absorpt_empirical_details
;
Empirical correction (ABSPACK) includes:
- Absorption correction using spherical harmonics
- Frame scaling
;

loop_
_space_group_symop_operation_xyz
'x, y, z'
'-x, y+1/2, -z'

loop_
_atom_site_label
_atom_site_type_symbol
_atom_site_fract_x
_atom_site_fract_y
_atom_site_fract_z
_atom_site_U_iso_or_equiv
_atom_site_adp_type
_atom_site_occupancy
_atom_site_site_symmetry_order
_atom_site_calc_flag
_atom_site_refinement_flags_posn
_atom_site_refinement_flags_adp
_atom_site_refinement_flags_occupancy
_atom_site_disorder_assembly
_atom_site_disorder_group
S1 S 0.29196(16) 0.65912(7) 0.27704(5) 0.0593(3) Uani 1 1 d . . . . .
O1 O 0.3055(3) 0.33784(19) 0.27696(10) 0.0360(4) Uani 1 1 d . . . . .
O2 O -0.0665(3) 0.2577(2) 0.01620(13) 0.0495(5) Uani 1 1 d . . . . .
N1 N 0.2018(4) 0.4528(3) 0.07888(14) 0.0432(5) Uani 1 1 d . . . . .
H1 H 0.130056 0.534301 0.049725 0.052 Uiso 1 1 calc R U . . .
C1 C 0.3927(5) 0.4702(3) 0.33432(16) 0.0396(6) Uani 1 1 d . . . . .
H1A H 0.568974 0.467728 0.346252 0.048 Uiso 1 1 calc R U . . .
C2 C 0.4267(5) 0.3147(3) 0.20195(17) 0.0356(6) Uani 1 1 d . . . . .
H2 H 0.590483 0.274417 0.223298 0.043 Uiso 1 1 calc R U . . .
C3 C 0.4296(5) 0.4663(3) 0.14178(17) 0.0430(6) Uani 1 1 d . . . . .
H3 H 0.557672 0.451219 0.106329 0.052 Uiso 1 1 calc R U . . .
C4 C 0.4692(6) 0.6304(3) 0.1886(2) 0.0591(9) Uani 1 1 d . . . . .
H4A H 0.428980 0.715039 0.143088 0.071 Uiso 1 1 calc R U . . .
H4B H 0.638238 0.641624 0.215341 0.071 Uiso 1 1 calc R U . . .
C5 C 0.2783(4) 0.1914(3) 0.13717(16) 0.0340(6) Uani 1 1 d . . . . .
C6 C 0.1135(5) 0.3018(3) 0.07042(16) 0.0362(6) Uani 1 1 d . . . . .
C7 C 0.4403(5) 0.0988(4) 0.0826(2) 0.0544(8) Uani 1 1 d . . . . .
H7A H 0.342459 0.034391 0.036391 0.082 Uiso 1 1 calc R U . . .
H7B H 0.547395 0.029430 0.122999 0.082 Uiso 1 1 calc R U . . .
H7C H 0.532345 0.174758 0.054296 0.082 Uiso 1 1 calc R U . . .
C8 C 0.1342(5) 0.0715(3) 0.18296(17) 0.0414(6) Uani 1 1 d . . . . .
H8A H 0.048255 -0.000726 0.137855 0.062 Uiso 1 1 calc R U . . .
H8B H 0.021977 0.129438 0.212115 0.062 Uiso 1 1 calc R U . . .
H8C H 0.241468 0.010015 0.227827 0.062 Uiso 1 1 calc R U . . .
C9 C 0.3067(5) 0.4573(3) 0.42348(16) 0.0391(6) Uani 1 1 d . . . . .
C10 C 0.4361(6) 0.5361(3) 0.49948(19) 0.0520(8) Uani 1 1 d . . . . .
H10 H 0.572596 0.595737 0.494355 0.062 Uiso 1 1 calc R U . . .
C11 C 0.3618(7) 0.5257(4) 0.58266(19) 0.0643(10) Uani 1 1 d . . . . .
H11 H 0.448126 0.579287 0.633209 0.077 Uiso 1 1 calc R U . . .
C12 C 0.1631(7) 0.4375(4) 0.5913(2) 0.0665(9) Uani 1 1 d . . . . .
H12 H 0.115329 0.430310 0.647699 0.080 Uiso 1 1 calc R U . . .
C13 C 0.0340(7) 0.3596(4) 0.5169(2) 0.0637(9) Uani 1 1 d . . . . .
H13 H -0.102194 0.300365 0.522792 0.076 Uiso 1 1 calc R U . . .
C14 C 0.1052(5) 0.3687(4) 0.43316(19) 0.0493(7) Uani 1 1 d . . . . .
H14 H 0.017188 0.314943 0.383022 0.059 Uiso 1 1 calc R U . . .

loop_
_atom_site_aniso_label
_atom_site_aniso_U_11
_atom_site_aniso_U_22
_atom_site_aniso_U_33
_atom_site_aniso_U_23
_atom_site_aniso_U_13
_atom_site_aniso_U_12
S1 0.0949(6) 0.0282(3) 0.0505(4) -0.0003(3) 0.0026(4) -0.0004(4)
O1 0.0477(11) 0.0289(9) 0.0308(9) -0.0005(7) 0.0057(8) -0.0015(7)
O2 0.0520(12) 0.0449(11) 0.0447(11) -0.0011(9) -0.0093(9) -0.0060(9)
N1 0.0535(13) 0.0365(11) 0.0354(11) 0.0073(9) -0.0028(10) -0.0057(10)
C1 0.0472(15) 0.0321(13) 0.0354(13) -0.0003(11) -0.0029(11) -0.0006(11)
C2 0.0352(14) 0.0365(13) 0.0339(13) 0.0007(10) 0.0036(11) 0.0008(10)
C3 0.0453(15) 0.0457(16) 0.0367(13) 0.0067(12) 0.0038(11) -0.0125(12)
C4 0.077(2) 0.0430(18) 0.0516(16) 0.0090(13) -0.0025(15) -0.0248(15)
C5 0.0377(13) 0.0332(13) 0.0307(12) -0.0013(9) 0.0053(11) 0.0023(10)
C6 0.0421(15) 0.0359(13) 0.0309(13) 0.0001(10) 0.0075(11) -0.0027(11)
C7 0.0499(18) 0.0584(18) 0.0569(18) -0.0153(15) 0.0150(15) 0.0041(14)
C8 0.0523(16) 0.0330(12) 0.0370(14) 0.0030(11) 0.0038(12) -0.0057(12)
C9 0.0482(15) 0.0304(12) 0.0353(13) -0.0036(10) -0.0011(11) 0.0068(11)
C10 0.0580(19) 0.0492(18) 0.0433(15) -0.0131(12) -0.0049(14) -0.0012(13)
C11 0.082(3) 0.066(2) 0.0378(16) -0.0159(15) -0.0067(16) 0.0084(18)
C12 0.091(3) 0.068(2) 0.0423(17) -0.0027(15) 0.0177(18) 0.017(2)
C13 0.070(2) 0.065(2) 0.060(2) -0.0049(17) 0.0240(17) -0.0030(18)
C14 0.0509(18) 0.0503(16) 0.0448(16) -0.0105(14) 0.0040(13) -0.0023(14)

loop_
_atom_type_symbol
_atom_type_description
_atom_type_scat_dispersion_real
_atom_type_scat_dispersion_imag
_atom_type_scat_source
C C 0.0033 0.0016 'International Tables Vol C Tables 4.2.6.8 and 6.1.1.4'
H H 0.0000 0.0000 'International Tables Vol C Tables 4.2.6.8 and 6.1.1.4'
N N 0.0061 0.0033 'International Tables Vol C Tables 4.2.6.8 and 6.1.1.4'
O O 0.0106 0.0060 'International Tables Vol C Tables 4.2.6.8 and 6.1.1.4'
S S 0.1246 0.1234 'International Tables Vol C Tables 4.2.6.8 and 6.1.1.4'

loop_
_geom_angle_atom_site_label_1
_geom_angle_atom_site_label_2
_geom_angle_atom_site_label_3
_geom_angle
_geom_angle_site_symmetry_1
_geom_angle_site_symmetry_3
_geom_angle_publ_flag
C4 S1 C1 93.55(13) . . ?
C1 O1 C2 114.25(19) . . ?
C6 N1 C3 113.8(2) . . ?
C6 N1 H1 123.1 . . ?
C3 N1 H1 123.1 . . ?
O1 C1 C9 110.2(2) . . ?
O1 C1 S1 109.44(15) . . ?
C9 C1 S1 110.59(18) . . ?
O1 C1 H1A 108.9 . . ?
C9 C1 H1A 108.9 . . ?
S1 C1 H1A 108.9 . . ?
O1 C2 C5 107.1(2) . . ?
O1 C2 C3 113.9(2) . . ?
C5 C2 C3 103.54(19) . . ?
O1 C2 H2 110.7 . . ?
C5 C2 H2 110.7 . . ?
C3 C2 H2 110.7 . . ?
N1 C3 C4 113.8(2) . . ?
N1 C3 C2 102.1(2) . . ?
C4 C3 C2 118.2(2) . . ?
N1 C3 H3 107.4 . . ?
C4 C3 H3 107.4 . . ?
C2 C3 H3 107.4 . . ?
C3 C4 S1 113.3(2) . . ?
C3 C4 H4A 108.9 . . ?
S1 C4 H4A 108.9 . . ?
C3 C4 H4B 108.9 . . ?
S1 C4 H4B 108.9 . . ?
H4A C4 H4B 107.7 . . ?
C8 C5 C6 111.4(2) . . ?
C8 C5 C7 109.6(2) . . ?
C6 C5 C7 107.6(2) . . ?
C8 C5 C2 115.05(19) . . ?
C6 C5 C2 102.17(19) . . ?
C7 C5 C2 110.5(2) . . ?
O2 C6 N1 125.8(2) . . ?
O2 C6 C5 125.5(2) . . ?
N1 C6 C5 108.7(2) . . ?
C5 C7 H7A 109.5 . . ?
C5 C7 H7B 109.5 . . ?
H7A C7 H7B 109.5 . . ?
C5 C7 H7C 109.5 . . ?
H7A C7 H7C 109.5 . . ?
H7B C7 H7C 109.5 . . ?
C5 C8 H8A 109.5 . . ?
C5 C8 H8B 109.5 . . ?
H8A C8 H8B 109.5 . . ?
C5 C8 H8C 109.5 . . ?
H8A C8 H8C 109.5 . . ?
H8B C8 H8C 109.5 . . ?
C14 C9 C10 118.8(2) . . ?
C14 C9 C1 122.5(2) . . ?
C10 C9 C1 118.7(2) . . ?
C11 C10 C9 119.9(3) . . ?
C11 C10 H10 120.0 . . ?
C9 C10 H10 120.0 . . ?
C12 C11 C10 120.7(3) . . ?
C12 C11 H11 119.7 . . ?
C10 C11 H11 119.7 . . ?
C11 C12 C13 119.9(3) . . ?
C11 C12 H12 120.1 . . ?
C13 C12 H12 120.1 . . ?
C12 C13 C14 120.3(3) . . ?
C12 C13 H13 119.8 . . ?
C14 C13 H13 119.8 . . ?
C13 C14 C9 120.4(3) . . ?
C13 C14 H14 119.8 . . ?
C9 C14 H14 119.8 . . ?

loop_
_geom_bond_atom_site_label_1
_geom_bond_atom_site_label_2
_geom_bond_distance
_geom_bond_site_symmetry_2
_geom_bond_publ_flag
S1 C4 1.812(3) . ?
S1 C1 1.816(2) . ?
O1 C1 1.417(3) . ?
O1 C2 1.427(3) . ?
O2 C6 1.232(3) . ?
N1 C6 1.338(3) . ?
N1 C3 1.451(3) . ?
N1 H1 0.8600 . ?
C1 C9 1.500(3) . ?
C1 H1A 0.9800 . ?
C2 C5 1.539(3) . ?
C2 C3 1.540(3) . ?
C2 H2 0.9800 . ?
C3 C4 1.519(4) . ?
C3 H3 0.9800 . ?
C4 H4A 0.9700 . ?
C4 H4B 0.9700 . ?
C5 C8 1.520(3) . ?
C5 C6 1.531(3) . ?
C5 C7 1.535(3) . ?
C7 H7A 0.9600 . ?
C7 H7B 0.9600 . ?
C7 H7C 0.9600 . ?
C8 H8A 0.9600 . ?
C8 H8B 0.9600 . ?
C8 H8C 0.9600 . ?
C9 C14 1.383(4) . ?
C9 C10 1.391(4) . ?
C10 C11 1.383(4) . ?
C10 H10 0.9300 . ?
C11 C12 1.364(5) . ?
C11 H11 0.9300 . ?
C12 C13 1.369(5) . ?
C12 H12 0.9300 . ?
C13 C14 1.382(4) . ?
C13 H13 0.9300 . ?
C14 H14 0.9300 . ?

loop_
_geom_hbond_atom_site_label_D
_geom_hbond_atom_site_label_H
_geom_hbond_atom_site_label_A
_geom_hbond_distance_DH
_geom_hbond_distance_HA
_geom_hbond_distance_DA
_geom_hbond_angle_DHA
_geom_hbond_site_symmetry_A
_geom_hbond_publ_flag
N1 H1 O2 0.86 2.09 2.917(3) 162.1 2 yes
C8 H8C S1 0.96 2.98 3.722(3) 134.6 1_545 yes
C7 H7C O2 0.96 2.53 3.390(4) 148.8 1_655 yes

loop_
_geom_torsion_atom_site_label_1
_geom_torsion_atom_site_label_2
_geom_torsion_atom_site_label_3
_geom_torsion_atom_site_label_4
_geom_torsion
_geom_torsion_site_symmetry_1
_geom_torsion_site_symmetry_2
_geom_torsion_site_symmetry_3
_geom_torsion_site_symmetry_4
_geom_torsion_publ_flag
C2 O1 C1 C9 -164.0(2) . . . . ?
C2 O1 C1 S1 74.1(2) . . . . ?
C4 S1 C1 O1 -66.07(19) . . . . ?
C4 S1 C1 C9 172.32(19) . . . . ?
C1 O1 C2 C5 -168.67(18) . . . . ?
C1 O1 C2 C3 -54.8(3) . . . . ?
C6 N1 C3 C4 -150.6(2) . . . . ?
C6 N1 C3 C2 -22.1(3) . . . . ?
O1 C2 C3 N1 -85.7(2) . . . . ?
C5 C2 C3 N1 30.2(2) . . . . ?
O1 C2 C3 C4 39.9(3) . . . . ?
C5 C2 C3 C4 155.9(3) . . . . ?
N1 C3 C4 S1 74.5(3) . . . . ?
C2 C3 C4 S1 -45.2(3) . . . . ?
C1 S1 C4 C3 51.9(2) . . . . ?
O1 C2 C5 C8 -28.2(3) . . . . ?
C3 C2 C5 C8 -148.8(2) . . . . ?
O1 C2 C5 C6 92.7(2) . . . . ?
C3 C2 C5 C6 -28.0(2) . . . . ?
O1 C2 C5 C7 -153.0(2) . . . . ?
C3 C2 C5 C7 86.3(3) . . . . ?
C3 N1 C6 O2 -174.0(2) . . . . ?
C3 N1 C6 C5 4.1(3) . . . . ?
C8 C5 C6 O2 -42.7(3) . . . . ?
C7 C5 C6 O2 77.5(3) . . . . ?
C2 C5 C6 O2 -166.1(2) . . . . ?
C8 C5 C6 N1 139.1(2) . . . . ?
C7 C5 C6 N1 -100.6(2) . . . . ?
C2 C5 C6 N1 15.8(3) . . . . ?
O1 C1 C9 C14 -22.4(3) . . . . ?
S1 C1 C9 C14 98.7(3) . . . . ?
O1 C1 C9 C10 156.9(2) . . . . ?
S1 C1 C9 C10 -82.0(3) . . . . ?
C14 C9 C10 C11 -0.3(4) . . . . ?
C1 C9 C10 C11 -179.7(2) . . . . ?
C9 C10 C11 C12 0.5(4) . . . . ?
C10 C11 C12 C13 -0.6(5) . . . . ?
C11 C12 C13 C14 0.6(5) . . . . ?
C12 C13 C14 C9 -0.4(5) . . . . ?
C10 C9 C14 C13 0.3(4) . . . . ?
C1 C9 C14 C13 179.6(3) . . . . ?
